data_7053818
loop_
_publ_author_name
'Johnston, Karen A.'
'McNab, Hamish'

_publ_section_title
;
 Synthesis and properties of
 5,6-dihydrodipyrrolo[1,2-d;2&#x2032;,1&#x2032;-g][1,4]diazepin-11-one
;
_journal_issue 8
_journal_name_full 'New Journal of Chemistry'
_journal_page_first 1703
_journal_paper_doi 10.1039/b906802n
_journal_volume 33
_journal_year 2009
_chemical_absolute_configuration unk
_chemical_formula_sum 'C11 H12 N2 O2'
_chemical_formula_weight 204.23
_space_group_IT_number 19
_symmetry_cell_setting orthorhombic
_symmetry_space_group_name_Hall 'P 2ac 2ab'
_symmetry_space_group_name_H-M 'P 21 21 21'
_atom_sites_solution_hydrogens geom
_atom_sites_solution_primary direct
_cell_angle_alpha 90
_cell_angle_beta 90
_cell_angle_gamma 90
_cell_formula_units_Z 4
_cell_length_a 4.5748(3)
_cell_length_b 13.0074(9)
_cell_length_c 17.0717(12)
_cell_measurement_reflns_used 2777
_cell_measurement_temperature 150
_cell_measurement_theta_max 31
_cell_measurement_theta_min 3
_cell_volume 1015.87(12)
_computing_cell_refinement 'SAINT (Siemens ,1995)'
_computing_data_collection 'SMART (Siemens, 1993)'
_computing_data_reduction 'SAINT (Siemens ,1995)'
_computing_molecular_graphics 'CAMERON (Watkin et al., 1996)'
_computing_publication_material 'CRYSTALS (Betteridge et al., 2003)'
_computing_structure_refinement 'CRYSTALS (Betteridge et al., 2003)'
_computing_structure_solution 'SIR92 (Altomare et al., 1994)'
_diffrn_ambient_temperature 150
_diffrn_measured_fraction_theta_full 0.996
_diffrn_measured_fraction_theta_max 0.951
_diffrn_measurement_device 'Bruker SMART'
_diffrn_measurement_device_type Area
_diffrn_measurement_method \w
_diffrn_radiation_monochromator graphite
_diffrn_radiation_type 'Mo K\a'
_diffrn_radiation_wavelength 0.71073
_diffrn_reflns_av_R_equivalents 0.043
_diffrn_reflns_limit_h_max 6
_diffrn_reflns_limit_h_min -6
_diffrn_reflns_limit_k_max 17
_diffrn_reflns_limit_k_min -15
_diffrn_reflns_limit_l_max 24
_diffrn_reflns_limit_l_min -23
_diffrn_reflns_number 7851
_diffrn_reflns_theta_full 28.385
_diffrn_reflns_theta_max 30.521
_diffrn_reflns_theta_min 1.968
_diffrn_standards_number 0
_exptl_absorpt_coefficient_mu 0.094
_exptl_absorpt_correction_T_max 0.98
_exptl_absorpt_correction_T_min 0.81
_exptl_absorpt_correction_type multi-scan
_exptl_absorpt_process_details 'SADABS (Siemens, 1996)'
_exptl_crystal_colour 'pale yellow'
_exptl_crystal_density_diffrn 1.335
_exptl_crystal_density_method 'not measured'
_exptl_crystal_description block
_exptl_crystal_F_000 432
_exptl_crystal_size_max 0.32
_exptl_crystal_size_mid 0.21
_exptl_crystal_size_min 0.17
_refine_diff_density_max 0.77
_refine_diff_density_min -0.34
_refine_ls_extinction_method None
_refine_ls_goodness_of_fit_ref 1.0260
_refine_ls_hydrogen_treatment constr
_refine_ls_matrix_type full
_refine_ls_number_parameters 136
_refine_ls_number_reflns 1742
_refine_ls_number_restraints 0
_refine_ls_R_factor_all 0.0842
_refine_ls_R_factor_gt 0.0703
_refine_ls_shift/su_max 0.000180
_refine_ls_structure_factor_coef Fsqd
_refine_ls_weighting_details
;
Method= Modified Sheldrick
w=1/[\s^2^(F^2^) + ( 0.07P)^2^ + 0.53P]
,where P=(max(Fo^2^,0) + 2Fc^2^)/3
;
_refine_ls_weighting_scheme calc
_refine_ls_wR_factor_all 0.1841
_refine_ls_wR_factor_gt 0.1737
_refine_ls_wR_factor_ref 0.1841
_reflns_limit_h_max 6
_reflns_limit_h_min 0
_reflns_limit_k_max 17
_reflns_limit_k_min 0
_reflns_limit_l_max 24
_reflns_limit_l_min 0
_reflns_number_gt 1426
_reflns_number_total 1750
_reflns_threshold_expression I>2.0\s(I)
_oxford_diffrn_Wilson_B_factor 2.22
_oxford_diffrn_Wilson_scale 0.87
_oxford_refine_ls_r_factor_ref 0.0842
_oxford_refine_ls_scale 1.174(12)
_oxford_reflns_number_all 1742
_oxford_reflns_threshold_expression_ref I>-10.0\s(I)
_cod_data_source_file b906802nsup1.cif
_cod_data_source_block HM7003
_cod_depositor_comments
;
The following automatic conversions were performed:

'_symmetry_cell_setting' value 'Orthorhombic' changed to
'orthorhombic' according to
/home/saulius/struct/CIF-dictionaries/cif_core.dic dictionary named
'cif_core.dic' version 2.4.2 from 2011-04-26.

Automatic conversion script
Id: cif_fix_values 1891 2012-01-12 08:04:46Z andrius 
;
_cod_original_sg_symbol_H-M 'P 21 21 21 '
_cod_database_code 7053818

loop_
_symmetry_equiv_pos_as_xyz
x,y,z
x+1/2,-y+1/2,-z
-x,y+1/2,-z+1/2
-x+1/2,-y,z+1/2

loop_
_atom_site_label
_atom_site_type_symbol
_atom_site_fract_x
_atom_site_fract_y
_atom_site_fract_z
_atom_site_U_iso_or_equiv
_atom_site_occupancy
_atom_site_adp_type
_atom_site_refinement_flags_posn
C1 C 0.5851(9) 0.6862(3) 0.8631(2) 0.0327 1.0000 Uani .
C2 C 0.6116(10) 0.6597(3) 0.9424(2) 0.0393 1.0000 Uani .
C3 C 0.4374(9) 0.5756(3) 0.9550(2) 0.0336 1.0000 Uani .
N4 N 0.3045(7) 0.5489(2) 0.88716(15) 0.0266 1.0000 Uani .
C5 C 0.1020(9) 0.4627(3) 0.88112(19) 0.0303 1.0000 Uani .
C6 C 0.1573(9) 0.3999(2) 0.80778(19) 0.0296 1.0000 Uani .
N7 N 0.0320(7) 0.4506(2) 0.73928(16) 0.0276 1.0000 Uani .
C8 C -0.1640(9) 0.4059(3) 0.6909(2) 0.0336 1.0000 Uani .
C9 C -0.2389(10) 0.4751(3) 0.6331(2) 0.0392 1.0000 Uani .
C10 C -0.0784(9) 0.5635(3) 0.64640(19) 0.0347 1.0000 Uani .
C11 C 0.2827(8) 0.6236(2) 0.74875(19) 0.0261 1.0000 Uani .
C12 C 0.0906(8) 0.5488(3) 0.71317(18) 0.0271 1.0000 Uani .
C13 C 0.3902(8) 0.6171(2) 0.82881(18) 0.0259 1.0000 Uani .
O1 O 0.3547(7) 0.70132(18) 0.71013(14) 0.0356 1.0000 Uani .
H11 H 0.6774 0.7400 0.8369 0.0385 1.0000 Uiso R
H21 H 0.7292 0.6933 0.9797 0.0467 1.0000 Uiso R
H31 H 0.4121 0.5389 1.0018 0.0411 1.0000 Uiso R
H51 H 0.1299 0.4206 0.9272 0.0357 1.0000 Uiso R
H52 H -0.0970 0.4883 0.8790 0.0359 1.0000 Uiso R
H61 H 0.3674 0.3921 0.8002 0.0352 1.0000 Uiso R
H62 H 0.0641 0.3328 0.8120 0.0360 1.0000 Uiso R
H81 H -0.2410 0.3387 0.6971 0.0416 1.0000 Uiso R
H91 H -0.3771 0.4652 0.5925 0.0462 1.0000 Uiso R
H101 H -0.0840 0.6240 0.6167 0.0418 1.0000 Uiso R
O15 O 0.0751(10) 0.2385(5) 0.0514(2) 0.1363 1.0000 Uani .
H151 H 0.0967 0.2559 0.0972 0.1507 1.0000 Uiso R
H152 H -0.0657 0.2449 0.0221 0.1507 1.0000 Uiso R

loop_
_atom_site_aniso_label
_atom_site_aniso_U_11
_atom_site_aniso_U_22
_atom_site_aniso_U_33
_atom_site_aniso_U_23
_atom_site_aniso_U_13
_atom_site_aniso_U_12
C1 0.0286(19) 0.0246(15) 0.0448(19) -0.0018(14) -0.0060(17) 0.0004(15)
C2 0.036(2) 0.0406(19) 0.0414(19) -0.0147(16) -0.0103(19) 0.006(2)
C3 0.034(2) 0.0403(19) 0.0265(15) -0.0040(14) -0.0032(15) 0.0094(18)
N4 0.0235(14) 0.0303(13) 0.0259(12) -0.0010(11) -0.0002(11) 0.0074(13)
C5 0.0289(18) 0.0310(16) 0.0310(15) 0.0028(13) 0.0044(15) 0.0005(16)
C6 0.0289(19) 0.0235(14) 0.0363(16) 0.0010(13) 0.0020(16) 0.0013(14)
N7 0.0264(16) 0.0262(12) 0.0300(12) -0.0030(11) 0.0047(12) -0.0020(13)
C8 0.030(2) 0.0358(16) 0.0349(16) -0.0125(15) 0.0034(16) -0.0029(16)
C9 0.029(2) 0.059(2) 0.0299(17) -0.0095(17) 0.0010(15) -0.006(2)
C10 0.032(2) 0.047(2) 0.0251(14) -0.0012(15) 0.0012(15) 0.0045(18)
C11 0.0254(17) 0.0241(14) 0.0289(14) -0.0002(12) 0.0037(14) 0.0038(14)
C12 0.0289(18) 0.0294(15) 0.0229(12) -0.0034(12) 0.0046(13) 0.0049(15)
C13 0.0258(17) 0.0229(13) 0.0292(14) 0.0007(12) 0.0013(14) 0.0033(14)
O1 0.0438(17) 0.0289(11) 0.0340(12) 0.0036(10) 0.0026(13) -0.0041(13)
O15 0.072(3) 0.289(8) 0.048(2) 0.022(3) -0.027(2) -0.099(5)

loop_
_atom_type_symbol
_atom_type_scat_dispersion_real
_atom_type_scat_dispersion_imag
_atom_type_scat_Cromer_Mann_a1
_atom_type_scat_Cromer_Mann_b1
_atom_type_scat_Cromer_Mann_a2
_atom_type_scat_Cromer_Mann_b2
_atom_type_scat_Cromer_Mann_a3
_atom_type_scat_Cromer_Mann_b3
_atom_type_scat_Cromer_Mann_a4
_atom_type_scat_Cromer_Mann_b4
_atom_type_scat_Cromer_Mann_c
_atom_type_scat_source
C 0.0033 0.0016 2.3100 20.8439 1.0200 10.2075 1.5886 0.5687 0.8650 51.6512 0.2156 'International Tables Vol C 4.2.6.8 and 6.1.1.4'
H 0.0000 0.0000 0.4930 10.5109 0.3229 26.1257 0.1402 3.1424 0.0408 57.7998 0.0030 'International Tables Vol C 4.2.6.8 and 6.1.1.4'
N 0.0061 0.0033 12.2126 0.0057 3.1322 9.8933 2.0125 28.9975 1.1663 0.5826 -11.5290 'International Tables Vol C 4.2.6.8 and 6.1.1.4'
O 0.0106 0.0060 3.0485 13.2771 2.2868 5.7011 1.5463 0.3239 0.8670 32.9089 0.2508 'International Tables Vol C 4.2.6.8 and 6.1.1.4'

loop_
_geom_angle_atom_site_label_1
_geom_angle_atom_site_label_2
_geom_angle_atom_site_label_3
_geom_angle
_geom_angle_publ_flag
C2 C1 C13 107.6(3) yes
C2 C1 H11 127.5 no
C13 C1 H11 124.9 no
C1 C2 C3 107.3(3) yes
C1 C2 H21 126.0 no
C3 C2 H21 126.6 no
C2 C3 N4 109.4(3) yes
C2 C3 H31 127.8 no
N4 C3 H31 122.9 no
C3 N4 C5 122.9(3) yes
C3 N4 C13 108.8(3) yes
C5 N4 C13 128.2(3) yes
N4 C5 C6 111.5(3) yes
N4 C5 H51 107.1 no
C6 C5 H51 110.2 no
N4 C5 H52 109.5 no
C6 C5 H52 108.2 no
H51 C5 H52 110.4 no
C5 C6 N7 110.6(3) yes
C5 C6 H61 109.2 no
N7 C6 H61 109.1 no
C5 C6 H62 110.4 no
N7 C6 H62 107.0 no
H61 C6 H62 110.5 no
C6 N7 C8 123.7(3) yes
C6 N7 C12 127.0(3) yes
C8 N7 C12 109.3(3) yes
N7 C8 C9 108.7(3) yes
N7 C8 H81 125.1 no
C9 C8 H81 126.2 no
C8 C9 C10 107.1(3) yes
C8 C9 H91 126.9 no
C10 C9 H91 126.0 no
C9 C10 C12 108.4(3) yes
C9 C10 H101 126.5 no
C12 C10 H101 125.1 no
C12 C11 C13 124.1(3) yes
C12 C11 O1 118.9(3) yes
C13 C11 O1 116.9(3) yes
C11 C12 C10 126.2(3) yes
C11 C12 N7 127.3(3) yes
C10 C12 N7 106.5(3) yes
C11 C13 C1 125.0(3) yes
C11 C13 N4 128.0(3) yes
C1 C13 N4 106.9(3) yes
H151 O15 H152 130.4 no

loop_
_geom_bond_atom_site_label_1
_geom_bond_atom_site_label_2
_geom_bond_distance
_geom_bond_publ_flag
C1 C2 1.401(5) yes
C1 C13 1.395(5) yes
C1 H11 0.932 no
C2 C3 1.370(6) yes
C2 H21 0.942 no
C3 N4 1.354(4) yes
C3 H31 0.939 no
N4 C5 1.459(4) yes
N4 C13 1.390(4) yes
C5 C6 1.516(5) yes
C5 H51 0.967 no
C5 H52 0.970 no
C6 N7 1.460(4) yes
C6 H61 0.975 no
C6 H62 0.973 no
N7 C8 1.351(5) yes
N7 C12 1.379(4) yes
C8 C9 1.379(5) yes
C8 H81 0.948 no
C9 C10 1.383(5) yes
C9 H91 0.948 no
C10 C12 1.391(5) yes
C10 H101 0.936 no
C11 C12 1.445(5) yes
C11 C13 1.455(4) yes
C11 O1 1.251(4) yes
O15 H151 0.820 no
O15 H152 0.820 no
